data_1574537
loop_
_publ_author_name
'Shi, Yingshuang'
'Tang, Ke'
'Zhang, Jincheng'
'Hu, Ping'
'Wang, Bi-Qin'
'Zhao, Ke-Qing'
'Zhou, Yuqiao'
'Xiang, Haifeng'
'Song, Jintong'

_publ_section_title
;
 Building metal-induced inherent chirality: chiral
 stability/phosphorescence enhancement via a ring expansion strategy of
 Pt(ii) complexes
;
_journal_issue 21
_journal_name_full 'Chemical Science'
_journal_page_first 9135
_journal_page_last 9142
_journal_paper_doi 10.1039/D5SC01121C
_journal_volume 16
_journal_year 2025
_chemical_formula_moiety 'C38 H27 F3 N3 O P Pt S'
_chemical_formula_sum 'C38 H27 F3 N3 O P Pt S'
_chemical_formula_weight 856.74
_space_group_crystal_system triclinic
_space_group_IT_number 2
_space_group_name_Hall '-P 1'
_space_group_name_H-M_alt 'P -1'
_atom_sites_solution_hydrogens geom
_atom_sites_solution_primary dual
_audit_creation_date 2023-11-21
_audit_creation_method
;
Olex2 1.5
(compiled 2023.08.24 svn.re1ec1418 for OlexSys, GUI svn.r6817)
;
_audit_update_record
;
2024-08-21 deposited with the CCDC.	2025-04-28 downloaded from the CCDC.
;
_cell_angle_alpha 75.692(2)
_cell_angle_beta 73.659(2)
_cell_angle_gamma 61.642(2)
_cell_formula_units_Z 2
_cell_length_a 12.1153(8)
_cell_length_b 12.2147(8)
_cell_length_c 13.0461(9)
_cell_measurement_reflns_used 9025
_cell_measurement_temperature 100.0(2)
_cell_measurement_theta_max 30.68
_cell_measurement_theta_min 2.29
_cell_volume 1615.52(19)
_computing_cell_refinement 'SAINT V8.40B (?, 2016)'
_computing_data_collection 'Apex3 (Bruker 2018)'
_computing_data_reduction 'SAINT V8.40B (?, 2016)'
_computing_molecular_graphics 'Olex2 1.5 (Dolomanov et al., 2009)'
_computing_publication_material 'Olex2 1.5 (Dolomanov et al., 2009)'
_computing_structure_refinement 'SHELXL 2019/2 (Sheldrick, 2015)'
_computing_structure_solution 'ShelXT 2014'
_diffrn_ambient_temperature 100.0(2)
_diffrn_detector 'Bruker PHOTON II area detector'
_diffrn_detector_area_resol_mean 7.9
_diffrn_detector_type 'CMOS area detector'
_diffrn_measured_fraction_theta_full 0.999
_diffrn_measured_fraction_theta_max 0.990
_diffrn_measurement_device 'three-circle diffractometer'
_diffrn_measurement_device_type 'Bruker D8 VENTURE'
_diffrn_measurement_method '\w and \f scans'
_diffrn_radiation_monochromator 'mirror optics'
_diffrn_radiation_probe x-ray
_diffrn_radiation_type MoK\a
_diffrn_radiation_wavelength 0.71073
_diffrn_reflns_av_R_equivalents 0.0657
_diffrn_reflns_av_unetI/netI 0.0445
_diffrn_reflns_Laue_measured_fraction_full 0.999
_diffrn_reflns_Laue_measured_fraction_max 0.990
_diffrn_reflns_limit_h_max 17
_diffrn_reflns_limit_h_min -17
_diffrn_reflns_limit_k_max 17
_diffrn_reflns_limit_k_min -17
_diffrn_reflns_limit_l_max 18
_diffrn_reflns_limit_l_min -18
_diffrn_reflns_number 57317
_diffrn_reflns_point_group_measured_fraction_full 0.999
_diffrn_reflns_point_group_measured_fraction_max 0.990
_diffrn_reflns_theta_full 25.242
_diffrn_reflns_theta_max 30.676
_diffrn_reflns_theta_min 2.196
_diffrn_source 'microfocus sealed X-ray tube'
_diffrn_source_current 1.0
_diffrn_source_power 0.05
_diffrn_source_type 'Incoatec I\ms'
_diffrn_source_voltage 50.0
_diffrn_standards_number 0
_exptl_absorpt_coefficient_mu 4.511
_exptl_absorpt_correction_T_max 0.7461
_exptl_absorpt_correction_T_min 0.5945
_exptl_absorpt_correction_type multi-scan
_exptl_absorpt_process_details
;
SADABS-2016/2 (Bruker,2016/2) was used for absorption correction.
wR2(int) was 0.0891 before and 0.0784 after correction.
The Ratio of minimum to maximum transmission is 0.7968.
The \l/2 correction factor is Not present.
;
_exptl_crystal_colour yellow
_exptl_crystal_colour_primary yellow
_exptl_crystal_density_diffrn 1.761
_exptl_crystal_description block
_exptl_crystal_F_000 840
_exptl_crystal_size_max 0.35
_exptl_crystal_size_mid 0.28
_exptl_crystal_size_min 0.26
_refine_diff_density_max 1.125
_refine_diff_density_min -0.815
_refine_diff_density_rms 0.139
_refine_ls_extinction_coef 0.00086(18)
_refine_ls_extinction_expression Fc^*^=kFc[1+0.001xFc^2^\l^3^/sin(2\q)]^-1/4^
_refine_ls_extinction_method 'SHELXL-2019/2 (Sheldrick 2019)'
_refine_ls_goodness_of_fit_ref 1.046
_refine_ls_hydrogen_treatment constr
_refine_ls_matrix_type full
_refine_ls_number_parameters 435
_refine_ls_number_reflns 9922
_refine_ls_number_restraints 0
_refine_ls_restrained_S_all 1.046
_refine_ls_R_factor_all 0.0318
_refine_ls_R_factor_gt 0.0262
_refine_ls_shift/su_max 0.001
_refine_ls_shift/su_mean 0.000
_refine_ls_structure_factor_coef Fsqd
_refine_ls_weighting_details 'w=1/[\s^2^(Fo^2^)+(0.0128P)^2^+1.6509P] where P=(Fo^2^+2Fc^2^)/3'
_refine_ls_weighting_scheme calc
_refine_ls_wR_factor_gt 0.0546
_refine_ls_wR_factor_ref 0.0564
_reflns_Friedel_coverage 0.000
_reflns_number_gt 9029
_reflns_number_total 9922
_reflns_threshold_expression 'I > 2\s(I)'
_cod_data_source_file d5sc01121c2.cif
_cod_data_source_block mo_cxy2021_0m
_cod_depositor_comments 'Adding full bibliography for 1574533--1574539.cif.'
_cod_database_code 1574537
_shelx_shelxl_version_number 2019/2
_shelx_space_group_comment
;
The symmetry employed for this shelxl refinement is uniquely defined
by the following loop, which should always be used as a source of
symmetry information in preference to the above space-group names.
They are only intended as comments.
;
_shelx_estimated_absorpt_t_max 0.387
_shelx_estimated_absorpt_t_min 0.301
_olex2_refinement_description
;
1. Fixed Uiso
 At 1.2 times of:
  All C(H) groups
 At 1.5 times of:
  All C(H,H,H) groups
2.a Aromatic/amide H refined with riding coordinates:
 C2(H2), C3(H3), C4(H4), C5(H5), C6(H6), C8(H8), C9(H9), C10(H10), C11(H11),
 C16(H16), C17(H17), C18(H18), C19(H19), C21(H21), C22(H22), C23(H23), C24(H24),
  C25(H25), C26(H26), C29(H29), C30(H30), C34(H34), C37(H37), C38(H38)
2.b Idealised Me refined as rotating group:
 C36(H36A,H36B,H36C)
;
_olex2_submission_special_instructions 'No special instructions were received'

loop_
_space_group_symop_operation_xyz
'x, y, z'
'-x, -y, -z'

loop_
_atom_site_label
_atom_site_type_symbol
_atom_site_fract_x
_atom_site_fract_y
_atom_site_fract_z
_atom_site_U_iso_or_equiv
_atom_site_adp_type
_atom_site_occupancy
_atom_site_site_symmetry_order
_atom_site_calc_flag
_atom_site_refinement_flags_posn
_atom_site_refinement_flags_adp
_atom_site_refinement_flags_occupancy
_atom_site_disorder_assembly
_atom_site_disorder_group
Pt1 Pt 0.50108(2) 0.42671(2) 0.29707(2) 0.01042(4) Uani 1 1 d . . . . .
S1 S 0.58693(6) 0.24190(6) 0.22741(5) 0.01420(12) Uani 1 1 d . . . . .
P1 P 0.43442(6) 0.21550(6) 0.23028(5) 0.01070(11) Uani 1 1 d . . . . .
F1 F 0.08820(16) 0.82933(17) 0.47623(16) 0.0323(4) Uani 1 1 d . . . . .
F2 F 0.15233(17) 0.92238(16) 0.54955(14) 0.0288(4) Uani 1 1 d . . . . .
F3 F 0.15430(18) 0.96478(17) 0.38026(15) 0.0334(4) Uani 1 1 d . . . . .
O1 O 1.02654(17) 0.20400(18) 0.23514(16) 0.0198(4) Uani 1 1 d . . . . .
N1 N 0.31108(19) 0.48979(19) 0.27958(16) 0.0124(4) Uani 1 1 d . . . . .
N2 N 0.10042(19) 0.5325(2) 0.30257(17) 0.0136(4) Uani 1 1 d . . . . .
N3 N 0.4542(2) 0.58113(19) 0.36392(16) 0.0128(4) Uani 1 1 d . . . . .
C1 C 0.3412(2) 0.3221(2) 0.13070(19) 0.0125(4) Uani 1 1 d . . . . .
C2 C 0.2261(2) 0.3236(2) 0.1287(2) 0.0165(5) Uani 1 1 d . . . . .
H2 H 0.193415 0.272715 0.182907 0.020 Uiso 1 1 calc R U . . .
C3 C 0.1594(3) 0.3994(3) 0.0477(2) 0.0209(6) Uani 1 1 d . . . . .
H3 H 0.081054 0.400133 0.046162 0.025 Uiso 1 1 calc R U . . .
C4 C 0.2066(3) 0.4743(3) -0.0315(2) 0.0201(5) Uani 1 1 d . . . . .
H4 H 0.160954 0.525711 -0.087349 0.024 Uiso 1 1 calc R U . . .
C5 C 0.3198(3) 0.4742(2) -0.0291(2) 0.0176(5) Uani 1 1 d . . . . .
H5 H 0.351139 0.526537 -0.082737 0.021 Uiso 1 1 calc R U . . .
C6 C 0.3883(2) 0.3979(2) 0.0514(2) 0.0151(5) Uani 1 1 d . . . . .
H6 H 0.466642 0.397271 0.052465 0.018 Uiso 1 1 calc R U . . .
C7 C 0.3362(2) 0.2211(2) 0.36327(19) 0.0117(4) Uani 1 1 d . . . . .
C8 C 0.3618(3) 0.1089(2) 0.4339(2) 0.0157(5) Uani 1 1 d . . . . .
H8 H 0.431052 0.032988 0.411904 0.019 Uiso 1 1 calc R U . . .
C9 C 0.2862(3) 0.1082(3) 0.5361(2) 0.0181(5) Uani 1 1 d . . . . .
H9 H 0.305911 0.032383 0.584807 0.022 Uiso 1 1 calc R U . . .
C10 C 0.1823(3) 0.2176(3) 0.5672(2) 0.0175(5) Uani 1 1 d . . . . .
H10 H 0.127691 0.215834 0.635346 0.021 Uiso 1 1 calc R U . . .
C11 C 0.1580(2) 0.3305(2) 0.4983(2) 0.0146(5) Uani 1 1 d . . . . .
H11 H 0.086990 0.405390 0.520276 0.018 Uiso 1 1 calc R U . . .
C12 C 0.2369(2) 0.3347(2) 0.39736(19) 0.0110(4) Uani 1 1 d . . . . .
C13 C 0.2140(2) 0.4555(2) 0.32785(19) 0.0117(4) Uani 1 1 d . . . . .
C14 C 0.2528(2) 0.5998(2) 0.21386(19) 0.0130(5) Uani 1 1 d . . . . .
C15 C 0.1235(2) 0.6255(2) 0.2280(2) 0.0144(5) Uani 1 1 d . . . . .
C16 C 0.0416(3) 0.7299(3) 0.1683(2) 0.0190(5) Uani 1 1 d . . . . .
H16 H -0.045207 0.746822 0.176216 0.023 Uiso 1 1 calc R U . . .
C17 C 0.0915(3) 0.8080(3) 0.0971(2) 0.0224(6) Uani 1 1 d . . . . .
H17 H 0.037667 0.879741 0.055992 0.027 Uiso 1 1 calc R U . . .
C18 C 0.2197(3) 0.7830(3) 0.0847(2) 0.0213(6) Uani 1 1 d . . . . .
H18 H 0.250662 0.838593 0.035800 0.026 Uiso 1 1 calc R U . . .
C19 C 0.3026(3) 0.6789(2) 0.1424(2) 0.0166(5) Uani 1 1 d . . . . .
H19 H 0.389492 0.662042 0.133564 0.020 Uiso 1 1 calc R U . . .
C20 C 0.4904(2) 0.0604(2) 0.19647(19) 0.0144(5) Uani 1 1 d . . . . .
C21 C 0.4022(3) 0.0137(2) 0.2061(2) 0.0173(5) Uani 1 1 d . . . . .
H21 H 0.314716 0.060011 0.236003 0.021 Uiso 1 1 calc R U . . .
C22 C 0.4430(3) -0.1013(3) 0.1717(2) 0.0226(6) Uani 1 1 d . . . . .
H22 H 0.383326 -0.133499 0.178427 0.027 Uiso 1 1 calc R U . . .
C23 C 0.5699(3) -0.1683(3) 0.1278(3) 0.0286(7) Uani 1 1 d . . . . .
H23 H 0.597139 -0.246302 0.103984 0.034 Uiso 1 1 calc R U . . .
C24 C 0.6575(3) -0.1227(3) 0.1185(3) 0.0335(8) Uani 1 1 d . . . . .
H24 H 0.744766 -0.169798 0.088549 0.040 Uiso 1 1 calc R U . . .
C25 C 0.6189(3) -0.0084(3) 0.1525(2) 0.0242(6) Uani 1 1 d . . . . .
H25 H 0.679508 0.022685 0.145877 0.029 Uiso 1 1 calc R U . . .
C26 C 0.3343(2) 0.6675(2) 0.3953(2) 0.0152(5) Uani 1 1 d . . . . .
H26 H 0.264345 0.657736 0.386470 0.018 Uiso 1 1 calc R U . . .
C27 C 0.3105(3) 0.7694(2) 0.4398(2) 0.0159(5) Uani 1 1 d . . . . .
C28 C 0.1764(3) 0.8700(3) 0.4625(2) 0.0211(6) Uani 1 1 d . . . . .
C29 C 0.4113(3) 0.7808(3) 0.4583(2) 0.0201(5) Uani 1 1 d . . . . .
H29 H 0.396106 0.848841 0.491700 0.024 Uiso 1 1 calc R U . . .
C30 C 0.5341(3) 0.6920(2) 0.4274(2) 0.0179(5) Uani 1 1 d . . . . .
H30 H 0.604347 0.698698 0.439334 0.022 Uiso 1 1 calc R U . . .
C31 C 0.5556(2) 0.5923(2) 0.37859(19) 0.0146(5) Uani 1 1 d . . . . .
C32 C 0.6796(2) 0.4924(2) 0.3423(2) 0.0141(5) Uani 1 1 d . . . . .
C33 C 0.6766(2) 0.3959(2) 0.30340(19) 0.0120(4) Uani 1 1 d . . . . .
C34 C 0.7942(2) 0.2980(2) 0.2675(2) 0.0139(5) Uani 1 1 d . . . . .
H34 H 0.795606 0.231518 0.241014 0.017 Uiso 1 1 calc R U . . .
C35 C 0.9089(2) 0.2963(2) 0.2701(2) 0.0154(5) Uani 1 1 d . . . . .
C36 C 1.0307(3) 0.1104(3) 0.1854(3) 0.0252(6) Uani 1 1 d . . . . .
H36A H 0.987137 0.063511 0.237479 0.038 Uiso 1 1 calc R U . . .
H36B H 1.119881 0.052648 0.160885 0.038 Uiso 1 1 calc R U . . .
H36C H 0.987815 0.150455 0.123463 0.038 Uiso 1 1 calc R U . . .
C37 C 0.9100(3) 0.3930(3) 0.3083(2) 0.0189(5) Uani 1 1 d . . . . .
H37 H 0.988664 0.391578 0.309780 0.023 Uiso 1 1 calc R U . . .
C38 C 0.7961(3) 0.4898(3) 0.3436(2) 0.0182(5) Uani 1 1 d . . . . .
H38 H 0.796036 0.556168 0.369265 0.022 Uiso 1 1 calc R U . . .

loop_
_atom_site_aniso_label
_atom_site_aniso_U_11
_atom_site_aniso_U_22
_atom_site_aniso_U_33
_atom_site_aniso_U_23
_atom_site_aniso_U_13
_atom_site_aniso_U_12
Pt1 0.00972(5) 0.01088(5) 0.01214(5) -0.00231(3) -0.00168(3) -0.00553(4)
S1 0.0103(3) 0.0145(3) 0.0196(3) -0.0059(2) -0.0015(2) -0.0060(2)
P1 0.0103(3) 0.0107(3) 0.0116(3) -0.0030(2) -0.0008(2) -0.0050(2)
F1 0.0199(9) 0.0262(9) 0.0488(12) -0.0149(8) 0.0018(8) -0.0083(8)
F2 0.0316(10) 0.0227(9) 0.0256(9) -0.0122(7) -0.0008(7) -0.0051(8)
F3 0.0303(10) 0.0231(9) 0.0277(9) 0.0056(7) -0.0047(8) -0.0011(8)
O1 0.0118(9) 0.0223(10) 0.0262(10) -0.0073(8) -0.0028(7) -0.0066(8)
N1 0.0113(9) 0.0117(10) 0.0150(10) -0.0020(8) -0.0025(7) -0.0055(8)
N2 0.0106(9) 0.0137(10) 0.0165(10) -0.0040(8) -0.0017(8) -0.0050(8)
N3 0.0164(10) 0.0110(10) 0.0127(9) 0.0000(8) -0.0038(8) -0.0076(8)
C1 0.0123(11) 0.0118(11) 0.0134(11) -0.0036(9) -0.0013(8) -0.0050(9)
C2 0.0133(11) 0.0174(12) 0.0167(12) -0.0001(10) -0.0015(9) -0.0069(10)
C3 0.0119(12) 0.0231(14) 0.0240(14) -0.0001(11) -0.0054(10) -0.0051(11)
C4 0.0209(13) 0.0171(13) 0.0169(12) 0.0007(10) -0.0073(10) -0.0034(11)
C5 0.0225(13) 0.0145(12) 0.0153(12) -0.0014(9) -0.0017(10) -0.0089(11)
C6 0.0164(12) 0.0182(12) 0.0131(11) -0.0044(9) -0.0006(9) -0.0096(10)
C7 0.0133(11) 0.0121(11) 0.0116(10) -0.0027(9) -0.0014(8) -0.0072(9)
C8 0.0194(12) 0.0114(11) 0.0157(12) -0.0028(9) -0.0029(9) -0.0059(10)
C9 0.0244(13) 0.0165(12) 0.0146(12) -0.0008(10) -0.0028(10) -0.0110(11)
C10 0.0197(13) 0.0216(13) 0.0133(11) -0.0058(10) 0.0009(9) -0.0114(11)
C11 0.0133(11) 0.0154(12) 0.0159(11) -0.0052(9) -0.0006(9) -0.0066(10)
C12 0.0097(10) 0.0111(11) 0.0137(11) -0.0030(9) -0.0031(8) -0.0047(9)
C13 0.0106(11) 0.0132(11) 0.0114(11) -0.0039(9) 0.0003(8) -0.0056(9)
C14 0.0139(11) 0.0120(11) 0.0133(11) -0.0042(9) -0.0020(9) -0.0049(9)
C15 0.0145(11) 0.0132(11) 0.0154(11) -0.0063(9) -0.0011(9) -0.0048(10)
C16 0.0163(12) 0.0194(13) 0.0177(12) -0.0036(10) -0.0045(10) -0.0038(11)
C17 0.0273(15) 0.0162(13) 0.0181(13) 0.0011(10) -0.0087(11) -0.0042(11)
C18 0.0280(15) 0.0168(13) 0.0167(12) -0.0007(10) -0.0027(11) -0.0095(12)
C19 0.0188(12) 0.0166(12) 0.0164(12) -0.0048(10) 0.0001(9) -0.0100(11)
C20 0.0182(12) 0.0143(12) 0.0118(11) -0.0023(9) -0.0039(9) -0.0071(10)
C21 0.0171(12) 0.0176(13) 0.0187(12) -0.0046(10) -0.0039(10) -0.0075(10)
C22 0.0305(15) 0.0191(14) 0.0244(14) -0.0048(11) -0.0090(12) -0.0129(12)
C23 0.0341(17) 0.0170(14) 0.0345(17) -0.0123(12) -0.0091(13) -0.0055(13)
C24 0.0225(15) 0.0239(16) 0.050(2) -0.0227(15) 0.0009(14) -0.0026(13)
C25 0.0175(13) 0.0192(14) 0.0351(16) -0.0130(12) -0.0010(11) -0.0051(11)
C26 0.0159(12) 0.0150(12) 0.0135(11) -0.0009(9) -0.0018(9) -0.0067(10)
C27 0.0206(13) 0.0127(12) 0.0126(11) -0.0030(9) -0.0017(9) -0.0061(10)
C28 0.0248(14) 0.0154(13) 0.0180(13) -0.0017(10) -0.0013(10) -0.0066(11)
C29 0.0297(15) 0.0146(12) 0.0177(12) -0.0031(10) -0.0035(11) -0.0113(12)
C30 0.0241(13) 0.0149(12) 0.0178(12) -0.0013(10) -0.0072(10) -0.0097(11)
C31 0.0187(12) 0.0157(12) 0.0116(11) -0.0005(9) -0.0048(9) -0.0089(10)
C32 0.0147(11) 0.0144(12) 0.0145(11) -0.0016(9) -0.0043(9) -0.0069(10)
C33 0.0119(11) 0.0136(11) 0.0120(11) 0.0009(9) -0.0030(8) -0.0074(9)
C34 0.0148(11) 0.0138(12) 0.0151(11) -0.0019(9) -0.0035(9) -0.0074(10)
C35 0.0134(11) 0.0182(12) 0.0148(11) 0.0003(9) -0.0042(9) -0.0073(10)
C36 0.0166(13) 0.0256(15) 0.0316(16) -0.0150(12) -0.0038(11) -0.0029(12)
C37 0.0172(12) 0.0252(14) 0.0211(13) -0.0016(11) -0.0060(10) -0.0142(11)
C38 0.0213(13) 0.0192(13) 0.0204(13) -0.0032(10) -0.0062(10) -0.0123(11)

loop_
_atom_type_symbol
_atom_type_description
_atom_type_scat_dispersion_real
_atom_type_scat_dispersion_imag
_atom_type_scat_source
C C 0.0033 0.0016 'International Tables Vol C Tables 4.2.6.8 and 6.1.1.4'
H H 0.0000 0.0000 'International Tables Vol C Tables 4.2.6.8 and 6.1.1.4'
F F 0.0171 0.0103 'International Tables Vol C Tables 4.2.6.8 and 6.1.1.4'
N N 0.0061 0.0033 'International Tables Vol C Tables 4.2.6.8 and 6.1.1.4'
O O 0.0106 0.0060 'International Tables Vol C Tables 4.2.6.8 and 6.1.1.4'
P P 0.1023 0.0942 'International Tables Vol C Tables 4.2.6.8 and 6.1.1.4'
Pt Pt -1.7033 8.3905 'International Tables Vol C Tables 4.2.6.8 and 6.1.1.4'
S S 0.1246 0.1234 'International Tables Vol C Tables 4.2.6.8 and 6.1.1.4'

loop_
_geom_angle_atom_site_label_1
_geom_angle_atom_site_label_2
_geom_angle_atom_site_label_3
_geom_angle
_geom_angle_site_symmetry_1
_geom_angle_site_symmetry_3
_geom_angle_publ_flag
N1 Pt1 S1 97.13(6) . . ?
N3 Pt1 S1 170.49(6) . . ?
N3 Pt1 N1 92.36(8) . . ?
C33 Pt1 S1 89.52(7) . . ?
C33 Pt1 N1 170.56(9) . . ?
C33 Pt1 N3 81.14(9) . . ?
P1 S1 Pt1 104.18(3) . . ?
C1 P1 S1 113.20(8) . . ?
C1 P1 C20 105.40(11) . . ?
C7 P1 S1 111.23(8) . . ?
C7 P1 C1 111.14(11) . . ?
C7 P1 C20 106.97(11) . . ?
C20 P1 S1 108.51(9) . . ?
C35 O1 C36 117.4(2) . . ?
C13 N1 Pt1 135.92(17) . . ?
C13 N1 C14 103.0(2) . . ?
C14 N1 Pt1 120.69(16) . . ?
C13 N2 C15 103.2(2) . . ?
C26 N3 Pt1 125.16(17) . . ?
C26 N3 C31 119.8(2) . . ?
C31 N3 Pt1 115.06(17) . . ?
C2 C1 P1 120.23(18) . . ?
C2 C1 C6 119.9(2) . . ?
C6 C1 P1 119.79(19) . . ?
C1 C2 H2 120.0 . . ?
C3 C2 C1 119.9(2) . . ?
C3 C2 H2 120.0 . . ?
C2 C3 H3 119.9 . . ?
C2 C3 C4 120.1(2) . . ?
C4 C3 H3 119.9 . . ?
C3 C4 H4 119.9 . . ?
C5 C4 C3 120.1(2) . . ?
C5 C4 H4 119.9 . . ?
C4 C5 H5 119.8 . . ?
C4 C5 C6 120.3(2) . . ?
C6 C5 H5 119.8 . . ?
C1 C6 H6 120.2 . . ?
C5 C6 C1 119.6(2) . . ?
C5 C6 H6 120.2 . . ?
C8 C7 P1 118.15(19) . . ?
C8 C7 C12 120.0(2) . . ?
C12 C7 P1 121.85(18) . . ?
C7 C8 H8 119.9 . . ?
C9 C8 C7 120.1(2) . . ?
C9 C8 H8 119.9 . . ?
C8 C9 H9 119.9 . . ?
C10 C9 C8 120.2(2) . . ?
C10 C9 H9 119.9 . . ?
C9 C10 H10 120.0 . . ?
C9 C10 C11 119.9(2) . . ?
C11 C10 H10 120.0 . . ?
C10 C11 H11 119.6 . . ?
C10 C11 C12 120.8(2) . . ?
C12 C11 H11 119.6 . . ?
C7 C12 C13 121.2(2) . . ?
C11 C12 C7 118.6(2) . . ?
C11 C12 C13 120.2(2) . . ?
N1 C13 C12 121.6(2) . . ?
N2 C13 N1 116.5(2) . . ?
N2 C13 C12 121.7(2) . . ?
N1 C14 C15 108.0(2) . . ?
N1 C14 C19 130.6(2) . . ?
C19 C14 C15 121.4(2) . . ?
N2 C15 C14 109.3(2) . . ?
N2 C15 C16 130.1(2) . . ?
C16 C15 C14 120.6(2) . . ?
C15 C16 H16 121.1 . . ?
C17 C16 C15 117.8(2) . . ?
C17 C16 H16 121.1 . . ?
C16 C17 H17 119.4 . . ?
C16 C17 C18 121.3(3) . . ?
C18 C17 H17 119.4 . . ?
C17 C18 H18 119.2 . . ?
C19 C18 C17 121.6(3) . . ?
C19 C18 H18 119.2 . . ?
C14 C19 H19 121.4 . . ?
C18 C19 C14 117.3(2) . . ?
C18 C19 H19 121.4 . . ?
C21 C20 P1 119.38(19) . . ?
C25 C20 P1 120.6(2) . . ?
C25 C20 C21 119.8(2) . . ?
C20 C21 H21 120.1 . . ?
C22 C21 C20 119.8(3) . . ?
C22 C21 H21 120.1 . . ?
C21 C22 H22 119.9 . . ?
C23 C22 C21 120.1(3) . . ?
C23 C22 H22 119.9 . . ?
C22 C23 H23 119.8 . . ?
C22 C23 C24 120.3(3) . . ?
C24 C23 H23 119.8 . . ?
C23 C24 H24 119.7 . . ?
C23 C24 C25 120.5(3) . . ?
C25 C24 H24 119.7 . . ?
C20 C25 H25 120.3 . . ?
C24 C25 C20 119.5(3) . . ?
C24 C25 H25 120.3 . . ?
N3 C26 H26 119.2 . . ?
N3 C26 C27 121.7(2) . . ?
C27 C26 H26 119.2 . . ?
C26 C27 C28 119.6(2) . . ?
C26 C27 C29 119.6(2) . . ?
C29 C27 C28 120.7(2) . . ?
F1 C28 F2 107.2(2) . . ?
F1 C28 F3 106.6(2) . . ?
F1 C28 C27 113.1(2) . . ?
F2 C28 F3 105.6(2) . . ?
F2 C28 C27 113.0(2) . . ?
F3 C28 C27 110.8(2) . . ?
C27 C29 H29 120.6 . . ?
C30 C29 C27 118.9(2) . . ?
C30 C29 H29 120.6 . . ?
C29 C30 H30 119.9 . . ?
C29 C30 C31 120.2(3) . . ?
C31 C30 H30 119.9 . . ?
N3 C31 C30 119.8(2) . . ?
N3 C31 C32 114.2(2) . . ?
C30 C31 C32 126.0(2) . . ?
C33 C32 C31 115.6(2) . . ?
C38 C32 C31 123.6(2) . . ?
C38 C32 C33 120.8(2) . . ?
C32 C33 Pt1 113.83(18) . . ?
C34 C33 Pt1 128.73(19) . . ?
C34 C33 C32 117.3(2) . . ?
C33 C34 H34 119.4 . . ?
C35 C34 C33 121.3(2) . . ?
C35 C34 H34 119.4 . . ?
O1 C35 C34 123.9(2) . . ?
O1 C35 C37 115.4(2) . . ?
C34 C35 C37 120.7(2) . . ?
O1 C36 H36A 109.5 . . ?
O1 C36 H36B 109.5 . . ?
O1 C36 H36C 109.5 . . ?
H36A C36 H36B 109.5 . . ?
H36A C36 H36C 109.5 . . ?
H36B C36 H36C 109.5 . . ?
C35 C37 H37 120.5 . . ?
C38 C37 C35 119.0(2) . . ?
C38 C37 H37 120.5 . . ?
C32 C38 H38 119.5 . . ?
C37 C38 C32 120.9(2) . . ?
C37 C38 H38 119.5 . . ?

loop_
_geom_bond_atom_site_label_1
_geom_bond_atom_site_label_2
_geom_bond_distance
_geom_bond_site_symmetry_2
_geom_bond_publ_flag
Pt1 S1 2.2923(6) . ?
Pt1 N1 2.114(2) . ?
Pt1 N3 2.039(2) . ?
Pt1 C33 1.998(2) . ?
S1 P1 2.0102(9) . ?
P1 C1 1.803(3) . ?
P1 C7 1.803(2) . ?
P1 C20 1.807(3) . ?
F1 C28 1.332(3) . ?
F2 C28 1.334(3) . ?
F3 C28 1.348(3) . ?
O1 C35 1.368(3) . ?
O1 C36 1.424(3) . ?
N1 C13 1.370(3) . ?
N1 C14 1.382(3) . ?
N2 C13 1.326(3) . ?
N2 C15 1.385(3) . ?
N3 C26 1.347(3) . ?
N3 C31 1.367(3) . ?
C1 C2 1.393(3) . ?
C1 C6 1.396(3) . ?
C2 H2 0.9500 . ?
C2 C3 1.383(4) . ?
C3 H3 0.9500 . ?
C3 C4 1.390(4) . ?
C4 H4 0.9500 . ?
C4 C5 1.380(4) . ?
C5 H5 0.9500 . ?
C5 C6 1.390(4) . ?
C6 H6 0.9500 . ?
C7 C8 1.399(3) . ?
C7 C12 1.410(3) . ?
C8 H8 0.9500 . ?
C8 C9 1.390(3) . ?
C9 H9 0.9500 . ?
C9 C10 1.385(4) . ?
C10 H10 0.9500 . ?
C10 C11 1.395(4) . ?
C11 H11 0.9500 . ?
C11 C12 1.398(3) . ?
C12 C13 1.472(3) . ?
C14 C15 1.409(3) . ?
C14 C19 1.399(3) . ?
C15 C16 1.399(4) . ?
C16 H16 0.9500 . ?
C16 C17 1.390(4) . ?
C17 H17 0.9500 . ?
C17 C18 1.401(4) . ?
C18 H18 0.9500 . ?
C18 C19 1.389(4) . ?
C19 H19 0.9500 . ?
C20 C21 1.398(3) . ?
C20 C25 1.397(4) . ?
C21 H21 0.9500 . ?
C21 C22 1.395(4) . ?
C22 H22 0.9500 . ?
C22 C23 1.378(4) . ?
C23 H23 0.9500 . ?
C23 C24 1.381(5) . ?
C24 H24 0.9500 . ?
C24 C25 1.392(4) . ?
C25 H25 0.9500 . ?
C26 H26 0.9500 . ?
C26 C27 1.375(4) . ?
C27 C28 1.500(4) . ?
C27 C29 1.384(4) . ?
C29 H29 0.9500 . ?
C29 C30 1.378(4) . ?
C30 H30 0.9500 . ?
C30 C31 1.394(4) . ?
C31 C32 1.454(4) . ?
C32 C33 1.412(3) . ?
C32 C38 1.402(3) . ?
C33 C34 1.401(3) . ?
C34 H34 0.9500 . ?
C34 C35 1.388(3) . ?
C35 C37 1.399(4) . ?
C36 H36A 0.9800 . ?
C36 H36B 0.9800 . ?
C36 H36C 0.9800 . ?
C37 H37 0.9500 . ?
C37 C38 1.370(4) . ?
C38 H38 0.9500 . ?

loop_
_geom_torsion_atom_site_label_1
_geom_torsion_atom_site_label_2
_geom_torsion_atom_site_label_3
_geom_torsion_atom_site_label_4
_geom_torsion
_geom_torsion_site_symmetry_1
_geom_torsion_site_symmetry_2
_geom_torsion_site_symmetry_3
_geom_torsion_site_symmetry_4
_geom_torsion_publ_flag
Pt1 N1 C13 N2 170.68(18) . . . . ?
Pt1 N1 C13 C12 -14.0(4) . . . . ?
Pt1 N1 C14 C15 -173.09(16) . . . . ?
Pt1 N1 C14 C19 7.5(4) . . . . ?
Pt1 N3 C26 C27 -179.97(18) . . . . ?
Pt1 N3 C31 C30 -177.64(18) . . . . ?
Pt1 N3 C31 C32 0.8(3) . . . . ?
Pt1 C33 C34 C35 174.58(19) . . . . ?
S1 P1 C1 C2 -174.14(18) . . . . ?
S1 P1 C1 C6 9.7(2) . . . . ?
S1 P1 C7 C8 -90.4(2) . . . . ?
S1 P1 C7 C12 88.7(2) . . . . ?
S1 P1 C20 C21 172.08(18) . . . . ?
S1 P1 C20 C25 -13.3(2) . . . . ?
P1 C1 C2 C3 -175.6(2) . . . . ?
P1 C1 C6 C5 176.04(19) . . . . ?
P1 C7 C8 C9 -178.2(2) . . . . ?
P1 C7 C12 C11 174.85(18) . . . . ?
P1 C7 C12 C13 -3.8(3) . . . . ?
P1 C20 C21 C22 174.6(2) . . . . ?
P1 C20 C25 C24 -174.4(2) . . . . ?
O1 C35 C37 C38 179.2(2) . . . . ?
N1 C14 C15 N2 0.3(3) . . . . ?
N1 C14 C15 C16 -177.8(2) . . . . ?
N1 C14 C19 C18 178.6(3) . . . . ?
N2 C15 C16 C17 -179.1(3) . . . . ?
N3 C26 C27 C28 173.5(2) . . . . ?
N3 C26 C27 C29 -3.4(4) . . . . ?
N3 C31 C32 C33 -3.4(3) . . . . ?
N3 C31 C32 C38 175.8(2) . . . . ?
C1 P1 C7 C8 142.5(2) . . . . ?
C1 P1 C7 C12 -38.4(2) . . . . ?
C1 P1 C20 C21 -66.4(2) . . . . ?
C1 P1 C20 C25 108.3(2) . . . . ?
C1 C2 C3 C4 -0.3(4) . . . . ?
C2 C1 C6 C5 -0.1(4) . . . . ?
C2 C3 C4 C5 -0.5(4) . . . . ?
C3 C4 C5 C6 1.0(4) . . . . ?
C4 C5 C6 C1 -0.7(4) . . . . ?
C6 C1 C2 C3 0.5(4) . . . . ?
C7 P1 C1 C2 -48.1(2) . . . . ?
C7 P1 C1 C6 135.8(2) . . . . ?
C7 P1 C20 C21 52.0(2) . . . . ?
C7 P1 C20 C25 -133.4(2) . . . . ?
C7 C8 C9 C10 2.4(4) . . . . ?
C7 C12 C13 N1 -49.6(3) . . . . ?
C7 C12 C13 N2 125.5(3) . . . . ?
C8 C7 C12 C11 -6.0(4) . . . . ?
C8 C7 C12 C13 175.3(2) . . . . ?
C8 C9 C10 C11 -4.0(4) . . . . ?
C9 C10 C11 C12 0.5(4) . . . . ?
C10 C11 C12 C7 4.5(4) . . . . ?
C10 C11 C12 C13 -176.8(2) . . . . ?
C11 C12 C13 N1 131.8(2) . . . . ?
C11 C12 C13 N2 -53.2(3) . . . . ?
C12 C7 C8 C9 2.7(4) . . . . ?
C13 N1 C14 C15 0.8(3) . . . . ?
C13 N1 C14 C19 -178.7(3) . . . . ?
C13 N2 C15 C14 -1.2(3) . . . . ?
C13 N2 C15 C16 176.7(3) . . . . ?
C14 N1 C13 N2 -1.7(3) . . . . ?
C14 N1 C13 C12 173.6(2) . . . . ?
C14 C15 C16 C17 -1.4(4) . . . . ?
C15 N2 C13 N1 1.9(3) . . . . ?
C15 N2 C13 C12 -173.5(2) . . . . ?
C15 C14 C19 C18 -0.8(4) . . . . ?
C15 C16 C17 C18 0.4(4) . . . . ?
C16 C17 C18 C19 0.5(4) . . . . ?
C17 C18 C19 C14 -0.3(4) . . . . ?
C19 C14 C15 N2 179.8(2) . . . . ?
C19 C14 C15 C16 1.7(4) . . . . ?
C20 P1 C1 C2 67.4(2) . . . . ?
C20 P1 C1 C6 -108.7(2) . . . . ?
C20 P1 C7 C8 27.9(2) . . . . ?
C20 P1 C7 C12 -152.9(2) . . . . ?
C20 C21 C22 C23 -0.3(4) . . . . ?
C21 C20 C25 C24 0.2(4) . . . . ?
C21 C22 C23 C24 0.5(5) . . . . ?
C22 C23 C24 C25 -0.4(5) . . . . ?
C23 C24 C25 C20 0.0(5) . . . . ?
C25 C20 C21 C22 -0.1(4) . . . . ?
C26 N3 C31 C30 0.9(3) . . . . ?
C26 N3 C31 C32 179.4(2) . . . . ?
C26 C27 C28 F1 24.6(3) . . . . ?
C26 C27 C28 F2 146.7(2) . . . . ?
C26 C27 C28 F3 -95.0(3) . . . . ?
C26 C27 C29 C30 2.6(4) . . . . ?
C27 C29 C30 C31 -0.1(4) . . . . ?
C28 C27 C29 C30 -174.2(2) . . . . ?
C29 C27 C28 F1 -158.5(2) . . . . ?
C29 C27 C28 F2 -36.5(3) . . . . ?
C29 C27 C28 F3 81.8(3) . . . . ?
C29 C30 C31 N3 -1.7(4) . . . . ?
C29 C30 C31 C32 -179.9(2) . . . . ?
C30 C31 C32 C33 174.9(2) . . . . ?
C30 C31 C32 C38 -5.8(4) . . . . ?
C31 N3 C26 C27 1.6(4) . . . . ?
C31 C32 C33 Pt1 4.4(3) . . . . ?
C31 C32 C33 C34 179.9(2) . . . . ?
C31 C32 C38 C37 -180.0(2) . . . . ?
C32 C33 C34 C35 -0.1(4) . . . . ?
C33 C32 C38 C37 -0.8(4) . . . . ?
C33 C34 C35 O1 -179.3(2) . . . . ?
C33 C34 C35 C37 -0.2(4) . . . . ?
C34 C35 C37 C38 0.1(4) . . . . ?
C35 C37 C38 C32 0.4(4) . . . . ?
C36 O1 C35 C34 5.4(4) . . . . ?
C36 O1 C35 C37 -173.7(2) . . . . ?
C38 C32 C33 Pt1 -174.86(19) . . . . ?
C38 C32 C33 C34 0.6(4) . . . . ?
